data_7224507
loop_
_publ_author_name
'Deng, Ruiping'
'Li, Leijiao'
'Song, Mingxing'
'Zhao, Shuna'
'Zhou, Liang'
'Yao, Shuang'

_publ_section_title
;
 Synthesis and optoelectronic properties of oxadiazole coordinated boron
 complexes
;
_journal_issue 23
_journal_name_full CrystEngComm
_journal_page_first 4382
_journal_paper_doi 10.1039/C6CE00066E
_journal_volume 18
_journal_year 2016
_chemical_formula_sum 'C26 H19 B N2 O2'
_chemical_formula_weight 402.24
_chemical_name_systematic
;
 ?
;
_space_group_IT_number 14
_symmetry_cell_setting monoclinic
_symmetry_space_group_name_Hall '-P 2yn'
_symmetry_space_group_name_H-M 'P 1 21/n 1'
_atom_sites_solution_hydrogens geom
_atom_sites_solution_primary direct
_atom_sites_solution_secondary difmap
_audit_creation_method SHELXL-97
_audit_update_record
;
2016-01-11 deposited with the CCDC.
2016-03-04 downloaded from the CCDC.
;
_cell_angle_alpha 90.00
_cell_angle_beta 95.901(7)
_cell_angle_gamma 90.00
_cell_formula_units_Z 4
_cell_length_a 9.261(3)
_cell_length_b 10.162(3)
_cell_length_c 21.929(7)
_cell_measurement_reflns_used 1656
_cell_measurement_temperature 273(2)
_cell_measurement_theta_max 20.6693
_cell_measurement_theta_min 2.2110
_cell_volume 2052.8(11)
_computing_cell_refinement 'Bruker SMART'
_computing_data_collection 'Bruker SMART'
_computing_data_reduction 'Bruker SAINT'
_computing_molecular_graphics SHELXP-97
_computing_publication_material SHELXTL
_computing_structure_refinement 'SHELXL-97 (Sheldrick, 1997)'
_computing_structure_solution 'SHELXS-97 (Sheldrick, 1990)'
_diffrn_ambient_temperature 273(2)
_diffrn_detector_area_resol_mean 9.00cm
_diffrn_measured_fraction_theta_full 0.992
_diffrn_measured_fraction_theta_max 0.992
_diffrn_measurement_device_type 'CCD area detector'
_diffrn_measurement_method 'phi and omega scans'
_diffrn_radiation_monochromator graphite
_diffrn_radiation_source 'fine-focus sealed tube'
_diffrn_radiation_type MoK\a
_diffrn_radiation_wavelength 0.71073
_diffrn_reflns_av_R_equivalents 0.0849
_diffrn_reflns_av_sigmaI/netI 0.1004
_diffrn_reflns_limit_h_max 10
_diffrn_reflns_limit_h_min -11
_diffrn_reflns_limit_k_max 11
_diffrn_reflns_limit_k_min -12
_diffrn_reflns_limit_l_max 26
_diffrn_reflns_limit_l_min -14
_diffrn_reflns_number 11516
_diffrn_reflns_theta_full 25.23
_diffrn_reflns_theta_max 25.23
_diffrn_reflns_theta_min 2.21
_diffrn_standards_decay_% none
_diffrn_standards_interval_count none
_diffrn_standards_interval_time none
_diffrn_standards_number none
_exptl_absorpt_coefficient_mu 0.082
_exptl_absorpt_correction_T_max 0.7228
_exptl_absorpt_correction_T_min 0.6847
_exptl_absorpt_correction_type multi-scan
_exptl_crystal_colour colorless
_exptl_crystal_density_diffrn 1.302
_exptl_crystal_density_method 'not measured'
_exptl_crystal_description block
_exptl_crystal_F_000 840
_exptl_crystal_size_max 0.28
_exptl_crystal_size_mid 0.20
_exptl_crystal_size_min 0.20
_refine_diff_density_max 0.356
_refine_diff_density_min -0.264
_refine_diff_density_rms 0.066
_refine_ls_extinction_method none
_refine_ls_goodness_of_fit_ref 0.987
_refine_ls_hydrogen_treatment mixed
_refine_ls_matrix_type full
_refine_ls_number_parameters 280
_refine_ls_number_reflns 3677
_refine_ls_number_restraints 0
_refine_ls_restrained_S_all 0.987
_refine_ls_R_factor_all 0.1326
_refine_ls_R_factor_gt 0.0733
_refine_ls_shift/su_max 0.000
_refine_ls_shift/su_mean 0.000
_refine_ls_structure_factor_coef Fsqd
_refine_ls_weighting_details 'calc w=1/[\s^2^(Fo^2^)+(0.0940P)^2^+0.0000P] where P=(Fo^2^+2Fc^2^)/3'
_refine_ls_weighting_scheme calc
_refine_ls_wR_factor_gt 0.1669
_refine_ls_wR_factor_ref 0.2018
_reflns_number_gt 1965
_reflns_number_total 3677
_reflns_threshold_expression >2sigma(I)
_cod_data_source_file c6ce00066e2.cif
_cod_data_source_block 20151208
_cod_depositor_comments
;
The following automatic conversions were performed:

'_symmetry_cell_setting' value 'Monoclinic' changed to 'monoclinic'
according to
/usr/data/users/saulius/crontab/automatic-downloads/rss-feeds/RSC/lib/dictionaries/cif_core.dic
dictionary named 'cif_core.dic' version 2.4.2 from 2011-04-26.

'_exptl_absorpt_correction_type' value 'Multi-scan' changed to
'multi-scan' according to
/usr/data/users/saulius/crontab/automatic-downloads/rss-feeds/RSC/lib/dictionaries/cif_core.dic
dictionary named 'cif_core.dic' version 2.4.2 from 2011-04-26.

Automatic conversion script
Id: cif_fix_values 4268 2015-11-12 08:31:59Z antanas 

 Adding full bibliography for 7224507.cif.
;
_cod_original_sg_symbol_H-M P21/n
_cod_database_code 7224507

loop_
_symmetry_equiv_pos_as_xyz
'x, y, z'
'-x+1/2, y+1/2, -z+1/2'
'-x, -y, -z'
'x-1/2, -y-1/2, z-1/2'

loop_
_atom_site_label
_atom_site_type_symbol
_atom_site_fract_x
_atom_site_fract_y
_atom_site_fract_z
_atom_site_U_iso_or_equiv
_atom_site_adp_type
_atom_site_occupancy
_atom_site_symmetry_multiplicity
_atom_site_calc_flag
_atom_site_refinement_flags
C1 C 0.3832(4) 0.3698(3) 0.16430(14) 0.0459(8) Uani 1 1 d .
C2 C 0.4241(4) 0.5005(3) 0.17299(16) 0.0622(10) Uani 1 1 d .
H2 H 0.5128 0.5279 0.1611 0.075 Uiso 1 1 calc R
C3 C 0.3369(5) 0.5909(3) 0.19882(18) 0.0747(12) Uani 1 1 d .
H3 H 0.3675 0.6778 0.2038 0.090 Uiso 1 1 calc R
C4 C 0.2075(5) 0.5542(4) 0.21698(17) 0.0706(11) Uani 1 1 d .
H4 H 0.1491 0.6153 0.2343 0.085 Uiso 1 1 calc R
C5 C 0.1638(4) 0.4260(4) 0.20945(17) 0.0697(11) Uani 1 1 d .
H5 H 0.0750 0.3992 0.2216 0.084 Uiso 1 1 calc R
C6 C 0.2512(4) 0.3377(3) 0.18410(16) 0.0609(10) Uani 1 1 d .
H6 H 0.2199 0.2509 0.1799 0.073 Uiso 1 1 calc R
C7 C 0.7434(4) 0.3476(4) 0.12184(19) 0.0714(11) Uani 1 1 d .
H7 H 0.7679 0.3263 0.1628 0.086 Uiso 1 1 calc R
C8 C 0.8480(5) 0.4036(5) 0.0888(2) 0.0914(14) Uani 1 1 d .
H8 H 0.9404 0.4209 0.1078 0.110 Uiso 1 1 calc R
C9 C 0.8151(5) 0.4329(4) 0.0290(2) 0.0817(12) Uani 1 1 d .
H9 H 0.8848 0.4705 0.0067 0.098 Uiso 1 1 calc R
C10 C 0.6807(5) 0.4075(4) 0.0015(2) 0.0825(13) Uani 1 1 d .
H10 H 0.6581 0.4263 -0.0399 0.099 Uiso 1 1 calc R
C11 C 0.5782(4) 0.3542(3) 0.03457(17) 0.0625(10) Uani 1 1 d .
H11 H 0.4860 0.3386 0.0148 0.075 Uiso 1 1 calc R
C12 C 0.6045(4) 0.3225(3) 0.09570(15) 0.0467(8) Uani 1 1 d .
C13 C 0.6912(4) -0.0140(3) 0.20952(17) 0.0625(10) Uani 1 1 d .
H13 H 0.7353 0.0304 0.2435 0.075 Uiso 1 1 calc R
C14 C 0.7317(4) -0.1413(4) 0.1981(2) 0.0711(11) Uani 1 1 d .
H14 H 0.8045 -0.1814 0.2240 0.085 Uiso 1 1 calc R
C15 C 0.6656(4) -0.2096(3) 0.1488(2) 0.0708(12) Uani 1 1 d .
H15 H 0.6939 -0.2956 0.1417 0.085 Uiso 1 1 calc R
C16 C 0.5589(4) -0.1523(3) 0.11028(18) 0.0632(10) Uani 1 1 d .
H16 H 0.5130 -0.1992 0.0774 0.076 Uiso 1 1 calc R
C17 C 0.5193(4) -0.0217(3) 0.12082(15) 0.0485(8) Uani 1 1 d .
C18 C 0.5858(4) 0.0478(3) 0.17088(15) 0.0484(8) Uani 1 1 d .
C19 C 0.1298(4) 0.0837(3) -0.03679(15) 0.0523(9) Uani 1 1 d .
C20 C 0.0380(4) 0.1864(4) -0.05401(18) 0.0702(11) Uani 1 1 d .
H20 H 0.0445 0.2644 -0.0317 0.084 Uiso 1 1 calc R
C21 C -0.0627(5) 0.1742(4) -0.1037(2) 0.0851(13) Uani 1 1 d .
H21 H -0.1251 0.2437 -0.1150 0.102 Uiso 1 1 calc R
C22 C -0.0720(5) 0.0587(6) -0.1372(2) 0.0892(14) Uani 1 1 d .
H22 H -0.1389 0.0514 -0.1716 0.107 Uiso 1 1 calc R
C23 C 0.0169(5) -0.0444(5) -0.11967(19) 0.0810(13) Uani 1 1 d .
H23 H 0.0089 -0.1226 -0.1418 0.097 Uiso 1 1 calc R
C24 C 0.1184(4) -0.0334(4) -0.06947(16) 0.0638(10) Uani 1 1 d .
H24 H 0.1788 -0.1039 -0.0576 0.077 Uiso 1 1 calc R
C25 C 0.2374(4) 0.1007(3) 0.01467(15) 0.0480(8) Uani 1 1 d .
C26 C 0.4103(3) 0.0460(3) 0.08332(14) 0.0449(8) Uani 1 1 d .
B1 B 0.4825(4) 0.2652(3) 0.13439(17) 0.0474(10) Uani 1 1 d .
N1 N 0.2688(3) 0.2068(2) 0.04578(12) 0.0500(7) Uani 1 1 d .
N2 N 0.3803(3) 0.1706(2) 0.08970(12) 0.0459(7) Uani 1 1 d .
O1 O 0.3234(2) -0.00388(18) 0.03641(10) 0.0524(6) Uani 1 1 d .
O2 O 0.5445(2) 0.17122(19) 0.18356(10) 0.0549(7) Uani 1 1 d .

loop_
_atom_site_aniso_label
_atom_site_aniso_U_11
_atom_site_aniso_U_22
_atom_site_aniso_U_33
_atom_site_aniso_U_23
_atom_site_aniso_U_13
_atom_site_aniso_U_12
C1 0.046(2) 0.0358(16) 0.0545(19) -0.0001(15) 0.0002(16) -0.0019(14)
C2 0.066(3) 0.0435(19) 0.078(2) -0.0022(18) 0.013(2) -0.0012(18)
C3 0.095(4) 0.045(2) 0.087(3) -0.001(2) 0.023(3) 0.008(2)
C4 0.072(3) 0.065(2) 0.075(3) -0.005(2) 0.010(2) 0.025(2)
C5 0.049(2) 0.081(3) 0.079(3) -0.007(2) 0.009(2) 0.008(2)
C6 0.052(2) 0.055(2) 0.077(2) -0.0050(19) 0.009(2) -0.0026(18)
C7 0.055(3) 0.080(3) 0.077(3) -0.004(2) -0.003(2) -0.014(2)
C8 0.052(3) 0.102(3) 0.118(4) -0.010(3) 0.003(3) -0.024(2)
C9 0.066(3) 0.075(3) 0.107(4) 0.002(3) 0.028(3) -0.012(2)
C10 0.077(3) 0.092(3) 0.080(3) 0.013(2) 0.015(3) -0.013(3)
C11 0.047(2) 0.071(2) 0.069(2) 0.005(2) 0.0045(19) -0.0077(19)
C12 0.042(2) 0.0345(16) 0.062(2) -0.0059(15) -0.0006(17) 0.0008(14)
C13 0.060(3) 0.056(2) 0.070(2) 0.0153(19) 0.001(2) 0.0073(18)
C14 0.067(3) 0.061(2) 0.086(3) 0.028(2) 0.013(2) 0.012(2)
C15 0.069(3) 0.0407(19) 0.105(3) 0.019(2) 0.021(3) 0.0112(19)
C16 0.063(3) 0.0417(18) 0.086(3) 0.0026(19) 0.013(2) -0.0017(18)
C17 0.046(2) 0.0355(17) 0.065(2) 0.0035(16) 0.0103(17) -0.0021(15)
C18 0.047(2) 0.0374(17) 0.061(2) 0.0096(16) 0.0105(17) 0.0003(15)
C19 0.043(2) 0.053(2) 0.060(2) -0.0044(17) 0.0009(17) -0.0134(16)
C20 0.067(3) 0.065(2) 0.074(3) -0.005(2) -0.010(2) -0.009(2)
C21 0.067(3) 0.095(3) 0.088(3) 0.004(3) -0.014(3) 0.001(2)
C22 0.065(3) 0.130(4) 0.069(3) -0.008(3) -0.012(2) -0.030(3)
C23 0.066(3) 0.095(3) 0.081(3) -0.022(3) 0.001(2) -0.027(3)
C24 0.050(2) 0.067(2) 0.074(2) -0.014(2) 0.004(2) -0.0167(18)
C25 0.044(2) 0.0414(17) 0.059(2) -0.0027(16) 0.0047(17) -0.0114(15)
C26 0.045(2) 0.0331(16) 0.057(2) -0.0066(15) 0.0058(17) -0.0109(15)
B1 0.043(2) 0.041(2) 0.056(2) -0.0039(18) -0.0069(19) -0.0042(17)
N1 0.0471(18) 0.0398(14) 0.0608(17) -0.0006(13) -0.0058(14) -0.0043(12)
N2 0.0423(17) 0.0349(14) 0.0586(16) 0.0005(12) -0.0037(13) -0.0036(11)
O1 0.0502(15) 0.0369(11) 0.0689(15) -0.0061(11) 0.0012(12) -0.0061(10)
O2 0.0591(16) 0.0416(12) 0.0618(14) 0.0004(11) -0.0045(12) 0.0058(10)

loop_
_atom_type_symbol
_atom_type_description
_atom_type_scat_dispersion_real
_atom_type_scat_dispersion_imag
_atom_type_scat_source
C C 0.0033 0.0016 'International Tables Vol C Tables 4.2.6.8 and 6.1.1.4'
H H 0.0000 0.0000 'International Tables Vol C Tables 4.2.6.8 and 6.1.1.4'
B B 0.0013 0.0007 'International Tables Vol C Tables 4.2.6.8 and 6.1.1.4'
N N 0.0061 0.0033 'International Tables Vol C Tables 4.2.6.8 and 6.1.1.4'
O O 0.0106 0.0060 'International Tables Vol C Tables 4.2.6.8 and 6.1.1.4'

loop_
_geom_angle_atom_site_label_1
_geom_angle_atom_site_label_2
_geom_angle_atom_site_label_3
_geom_angle
C6 C1 C2 115.0(3)
C6 C1 B1 122.7(3)
C2 C1 B1 122.3(3)
C3 C2 C1 122.0(4)
C4 C3 C2 120.6(4)
C3 C4 C5 119.1(4)
C6 C5 C4 119.6(4)
C5 C6 C1 123.7(3)
C12 C7 C8 122.0(4)
C9 C8 C7 119.8(4)
C8 C9 C10 119.8(4)
C9 C10 C11 119.9(4)
C10 C11 C12 123.2(4)
C11 C12 C7 115.3(3)
C11 C12 B1 122.7(3)
C7 C12 B1 122.0(3)
C14 C13 C18 120.4(4)
C15 C14 C13 120.7(4)
C16 C15 C14 120.5(3)
C15 C16 C17 119.2(3)
C18 C17 C16 120.5(3)
C18 C17 C26 116.3(3)
C16 C17 C26 123.2(3)
O2 C18 C13 119.7(3)
O2 C18 C17 121.4(3)
C13 C18 C17 118.8(3)
C20 C19 C24 119.8(3)
C20 C19 C25 119.0(3)
C24 C19 C25 121.2(3)
C21 C20 C19 120.2(4)
C20 C21 C22 120.0(4)
C23 C22 C21 120.0(4)
C22 C23 C24 120.4(4)
C23 C24 C19 119.5(4)
N1 C25 O1 111.6(3)
N1 C25 C19 128.0(3)
O1 C25 C19 120.4(3)
N2 C26 O1 109.4(3)
N2 C26 C17 123.8(3)
O1 C26 C17 126.9(3)
O2 B1 C1 108.8(3)
O2 B1 C12 112.0(3)
C1 B1 C12 116.6(3)
O2 B1 N2 102.3(2)
C1 B1 N2 108.7(3)
C12 B1 N2 107.4(3)
C25 N1 N2 104.9(2)
C26 N2 N1 109.5(2)
C26 N2 B1 121.7(3)
N1 N2 B1 127.8(2)
C26 O1 C25 104.7(2)
C18 O2 B1 122.4(2)

loop_
_geom_bond_atom_site_label_1
_geom_bond_atom_site_label_2
_geom_bond_distance
C1 C6 1.378(5)
C1 C2 1.388(4)
C1 B1 1.591(5)
C2 C3 1.382(5)
C3 C4 1.354(6)
C4 C5 1.370(5)
C5 C6 1.365(5)
C7 C12 1.377(5)
C7 C8 1.391(6)
C8 C9 1.349(6)
C9 C10 1.351(6)
C10 C11 1.365(5)
C11 C12 1.376(5)
C12 B1 1.591(5)
C13 C14 1.376(5)
C13 C18 1.377(4)
C14 C15 1.374(5)
C15 C16 1.363(5)
C16 C17 1.403(4)
C17 C18 1.394(4)
C17 C26 1.413(4)
C18 O2 1.349(4)
C19 C20 1.374(5)
C19 C24 1.388(4)
C19 C25 1.437(4)
C20 C21 1.365(5)
C21 C22 1.383(6)
C22 C23 1.362(6)
C23 C24 1.377(5)
C25 N1 1.293(4)
C25 O1 1.384(4)
C26 N2 1.307(4)
C26 O1 1.339(3)
B1 O2 1.509(4)
B1 N2 1.610(4)
N1 N2 1.387(3)
